data_4080269
loop_
_publ_author_name
'Dulong, Florian'
'Thu\'ery, Pierre'
'Ephritikhine, Michel'
'Cantat, Thibault'

_publ_section_title
;
 Synthesis ofN-Aryloxy-\b-diketiminate Ligands and Coordination to
 Zirconium, Ytterbium, Thorium, and Uranium
;
_journal_issue 5
_journal_name_full Organometallics
_journal_page_first 1328
_journal_paper_doi 10.1021/om3010355
_journal_volume 32
_journal_year 2013
_chemical_formula_sum 'C62 H88 N4 O2 Th'
_chemical_formula_weight 1153.40
_space_group_IT_number 15
_symmetry_cell_setting monoclinic
_symmetry_space_group_name_Hall '-C 2yc'
_symmetry_space_group_name_H-M 'C 1 2/c 1'
_atom_sites_solution_hydrogens geom
_atom_sites_solution_primary heavy
_atom_sites_solution_secondary difmap
_audit_creation_method SHELXL-97
_cell_angle_alpha 90.00
_cell_angle_beta 102.213(2)
_cell_angle_gamma 90.00
_cell_formula_units_Z 4
_cell_length_a 21.2874(9)
_cell_length_b 10.7327(3)
_cell_length_c 26.0590(11)
_cell_measurement_reflns_used 92726
_cell_measurement_temperature 150(2)
_cell_measurement_theta_max 28.58
_cell_measurement_theta_min 2.14
_cell_volume 5819.0(4)
_computing_cell_refinement 'HKL2000 (Otwinowski & Minor, 1997)'
_computing_data_collection 'COLLECT (Nonius, 1998)'
_computing_data_reduction 'HKL2000 (Otwinowski & Minor, 1997)'
_computing_molecular_graphics 'SHELXTL (Sheldrick, 2008)'
_computing_publication_material 'SHELXTL (Sheldrick, 2008); PLATON (Spek, 2003)'
_computing_structure_refinement 'SHELXL-97 (Sheldrick, 2008)'
_computing_structure_solution 'SHELXS-97 (Sheldrick, 2008)'
_diffrn_ambient_temperature 150(2)
_diffrn_measured_fraction_theta_full 0.997
_diffrn_measured_fraction_theta_max 0.997
_diffrn_measurement_device_type 'Nonius Kappa-CCD area-detector diffractometer'
_diffrn_measurement_method 'two \f and four \w scans with 2\% steps (432 frames)'
_diffrn_radiation_monochromator graphite
_diffrn_radiation_source 'fine-focus sealed tube'
_diffrn_radiation_type MoK\a
_diffrn_radiation_wavelength 0.71073
_diffrn_reflns_av_R_equivalents 0.0443
_diffrn_reflns_av_sigmaI/netI 0.0607
_diffrn_reflns_limit_h_max 28
_diffrn_reflns_limit_h_min -28
_diffrn_reflns_limit_k_max 14
_diffrn_reflns_limit_k_min -14
_diffrn_reflns_limit_l_max 34
_diffrn_reflns_limit_l_min -35
_diffrn_reflns_number 92726
_diffrn_reflns_theta_full 28.58
_diffrn_reflns_theta_max 28.58
_diffrn_reflns_theta_min 2.14
_diffrn_standards_decay_% 0
_diffrn_standards_interval_time 0
_diffrn_standards_number 0
_exptl_absorpt_coefficient_mu 2.606
_exptl_absorpt_correction_T_max 0.812
_exptl_absorpt_correction_T_min 0.662
_exptl_absorpt_correction_type multi-scan
_exptl_absorpt_process_details 'SCALEPACK (Otwinowski & Minor, 1997)'
_exptl_crystal_colour 'translucent light yellow'
_exptl_crystal_density_diffrn 1.317
_exptl_crystal_density_method 'not measured'
_exptl_crystal_description parallelepiped
_exptl_crystal_F_000 2376
_exptl_crystal_size_max 0.14
_exptl_crystal_size_mid 0.08
_exptl_crystal_size_min 0.08
_refine_diff_density_max 0.554
_refine_diff_density_min -1.402
_refine_diff_density_rms 0.106
_refine_ls_extinction_method none
_refine_ls_goodness_of_fit_ref 0.970
_refine_ls_hydrogen_treatment constr
_refine_ls_matrix_type full
_refine_ls_number_parameters 324
_refine_ls_number_reflns 7405
_refine_ls_number_restraints 0
_refine_ls_restrained_S_all 0.970
_refine_ls_R_factor_all 0.0461
_refine_ls_R_factor_gt 0.0312
_refine_ls_shift/su_max 0.001
_refine_ls_shift/su_mean 0.000
_refine_ls_structure_factor_coef Fsqd
_refine_ls_weighting_details 'calc w=1/[\s^2^(Fo^2^)+(0.0303P)^2^] where P=(Fo^2^+2Fc^2^)/3'
_refine_ls_weighting_scheme calc
_refine_ls_wR_factor_gt 0.0594
_refine_ls_wR_factor_ref 0.0625
_reflns_number_gt 6173
_reflns_number_total 7405
_reflns_threshold_expression >2sigma(I)
_cod_data_source_file om3010355_si_002.cif
_cod_data_source_block 18b
_cod_original_sg_symbol_H-M 'C 2/c'
_cod_database_code 4080269

loop_
_symmetry_equiv_pos_as_xyz
'x, y, z'
'-x, y, -z+1/2'
'x+1/2, y+1/2, z'
'-x+1/2, y+1/2, -z+1/2'
'-x, -y, -z'
'x, -y, z-1/2'
'-x+1/2, -y+1/2, -z'
'x+1/2, -y+1/2, z-1/2'

loop_
_atom_site_label
_atom_site_type_symbol
_atom_site_fract_x
_atom_site_fract_y
_atom_site_fract_z
_atom_site_U_iso_or_equiv
_atom_site_adp_type
_atom_site_occupancy
_atom_site_symmetry_multiplicity
_atom_site_calc_flag
_atom_site_refinement_flags
Th Th 0.0000 0.332225(13) 0.7500 0.02090(5) Uani 1 2 d S
O1 O 0.03397(9) 0.48621(17) 0.80695(7) 0.0265(4) Uani 1 1 d .
N1 N 0.10828(11) 0.3028(2) 0.80215(8) 0.0233(5) Uani 1 1 d .
N2 N 0.06970(11) 0.2541(2) 0.69062(8) 0.0226(5) Uani 1 1 d .
C1 C 0.09111(12) 0.4928(3) 0.84162(10) 0.0248(6) Uani 1 1 d .
C2 C 0.13320(13) 0.3920(2) 0.84106(10) 0.0241(6) Uani 1 1 d .
C3 C 0.19416(14) 0.3903(3) 0.87377(10) 0.0273(6) Uani 1 1 d .
H3 H 0.2223 0.3251 0.8717 0.033 Uiso 1 1 calc R
C4 C 0.21284(13) 0.4865(3) 0.90955(10) 0.0282(6) Uani 1 1 d .
C5 C 0.16958(14) 0.5840(3) 0.91025(10) 0.0283(6) Uani 1 1 d .
H5 H 0.1818 0.6479 0.9344 0.034 Uiso 1 1 calc R
C6 C 0.10871(14) 0.5916(2) 0.87666(10) 0.0264(6) Uani 1 1 d .
C7 C 0.27877(14) 0.4869(3) 0.94753(10) 0.0321(6) Uani 1 1 d .
C8 C 0.26914(16) 0.4656(3) 1.00367(11) 0.0467(9) Uani 1 1 d .
H8A H 0.3102 0.4634 1.0275 0.070 Uiso 1 1 calc R
H8B H 0.2473 0.3879 1.0053 0.070 Uiso 1 1 calc R
H8C H 0.2439 0.5323 1.0133 0.070 Uiso 1 1 calc R
C9 C 0.31178(16) 0.6142(3) 0.94592(12) 0.0403(8) Uani 1 1 d .
H9A H 0.3135 0.6340 0.9103 0.060 Uiso 1 1 calc R
H9B H 0.3546 0.6107 0.9669 0.060 Uiso 1 1 calc R
H9C H 0.2878 0.6773 0.9595 0.060 Uiso 1 1 calc R
C10 C 0.32324(15) 0.3845(3) 0.93429(12) 0.0397(8) Uani 1 1 d .
H10A H 0.3268 0.3927 0.8983 0.060 Uiso 1 1 calc R
H10B H 0.3057 0.3042 0.9395 0.060 Uiso 1 1 calc R
H10C H 0.3650 0.3926 0.9568 0.060 Uiso 1 1 calc R
C11 C 0.06361(15) 0.7031(3) 0.87689(11) 0.0318(7) Uani 1 1 d .
C12 C 0.05262(17) 0.7679(3) 0.82292(12) 0.0404(8) Uani 1 1 d .
H12A H 0.0930 0.7960 0.8165 0.061 Uiso 1 1 calc R
H12B H 0.0245 0.8379 0.8227 0.061 Uiso 1 1 calc R
H12C H 0.0335 0.7100 0.7960 0.061 Uiso 1 1 calc R
C13 C 0.09240(18) 0.7987(3) 0.91890(13) 0.0454(9) Uani 1 1 d .
H13A H 0.1010 0.7595 0.9528 0.068 Uiso 1 1 calc R
H13B H 0.0625 0.8659 0.9186 0.068 Uiso 1 1 calc R
H13C H 0.1317 0.8307 0.9117 0.068 Uiso 1 1 calc R
C14 C -0.00112(16) 0.6596(3) 0.88800(13) 0.0420(8) Uani 1 1 d .
H14A H -0.0217 0.6042 0.8606 0.063 Uiso 1 1 calc R
H14B H -0.0282 0.7306 0.8892 0.063 Uiso 1 1 calc R
H14C H 0.0061 0.6168 0.9211 0.063 Uiso 1 1 calc R
C15 C 0.11535(13) 0.1800(2) 0.80552(10) 0.0247(6) Uani 1 1 d .
C16 C 0.09373(14) 0.1053(3) 0.76070(10) 0.0269(6) Uani 1 1 d .
H16 H 0.0808 0.0246 0.7664 0.032 Uiso 1 1 calc R
C17 C 0.08982(13) 0.1418(2) 0.70748(10) 0.0260(6) Uani 1 1 d .
C18 C 0.14520(15) 0.1142(3) 0.85579(11) 0.0322(7) Uani 1 1 d .
H18A H 0.1902 0.1020 0.8573 0.048 Uiso 1 1 calc R
H18B H 0.1247 0.0348 0.8570 0.048 Uiso 1 1 calc R
H18C H 0.1396 0.1638 0.8852 0.048 Uiso 1 1 calc R
C19 C 0.11321(17) 0.0475(3) 0.67313(11) 0.0386(8) Uani 1 1 d .
H19A H 0.1012 0.0735 0.6371 0.058 Uiso 1 1 calc R
H19B H 0.0942 -0.0320 0.6771 0.058 Uiso 1 1 calc R
H19C H 0.1592 0.0410 0.6832 0.058 Uiso 1 1 calc R
C20 C 0.08838(14) 0.3073(2) 0.64505(10) 0.0258(6) Uani 1 1 d .
C21 C 0.04666(14) 0.3089(3) 0.59536(11) 0.0290(6) Uani 1 1 d .
C22 C 0.06677(15) 0.3708(3) 0.55464(11) 0.0339(7) Uani 1 1 d .
H22 H 0.0397 0.3725 0.5216 0.041 Uiso 1 1 calc R
C23 C 0.12515(15) 0.4293(3) 0.56193(12) 0.0371(7) Uani 1 1 d .
H23 H 0.1372 0.4710 0.5342 0.044 Uiso 1 1 calc R
C24 C 0.16599(15) 0.4260(3) 0.61067(12) 0.0382(7) Uani 1 1 d .
H24 H 0.2058 0.4650 0.6155 0.046 Uiso 1 1 calc R
C25 C 0.14861(14) 0.3653(3) 0.65288(11) 0.0307(6) Uani 1 1 d .
C26 C -0.01871(15) 0.2451(3) 0.58408(11) 0.0353(7) Uani 1 1 d .
H26 H -0.0318 0.2318 0.6175 0.042 Uiso 1 1 calc R
C27 C -0.01453(19) 0.1179(3) 0.55823(18) 0.0675(13) Uani 1 1 d .
H27A H -0.0565 0.0809 0.5496 0.101 Uiso 1 1 calc R
H27B H 0.0139 0.0646 0.5821 0.101 Uiso 1 1 calc R
H27C H 0.0016 0.1286 0.5268 0.101 Uiso 1 1 calc R
C28 C -0.07085(15) 0.3210(3) 0.54829(11) 0.0368(7) Uani 1 1 d .
H28A H -0.0712 0.4042 0.5618 0.055 Uiso 1 1 calc R
H28B H -0.1119 0.2828 0.5469 0.055 Uiso 1 1 calc R
H28C H -0.0622 0.3240 0.5136 0.055 Uiso 1 1 calc R
C29 C 0.19490(16) 0.3678(3) 0.70627(12) 0.0415(8) Uani 1 1 d .
H29 H 0.1785 0.3099 0.7294 0.050 Uiso 1 1 calc R
C30 C 0.1964(2) 0.4977(4) 0.73045(14) 0.0627(11) Uani 1 1 d .
H30A H 0.2157 0.5552 0.7102 0.094 Uiso 1 1 calc R
H30B H 0.2210 0.4955 0.7658 0.094 Uiso 1 1 calc R
H30C H 0.1533 0.5240 0.7305 0.094 Uiso 1 1 calc R
C31 C 0.26290(17) 0.3249(4) 0.70317(15) 0.0560(10) Uani 1 1 d .
H31A H 0.2814 0.3837 0.6829 0.084 Uiso 1 1 calc R
H31B H 0.2606 0.2445 0.6868 0.084 Uiso 1 1 calc R
H31C H 0.2891 0.3198 0.7379 0.084 Uiso 1 1 calc R

loop_
_atom_site_aniso_label
_atom_site_aniso_U_11
_atom_site_aniso_U_22
_atom_site_aniso_U_33
_atom_site_aniso_U_23
_atom_site_aniso_U_13
_atom_site_aniso_U_12
Th 0.02106(7) 0.02165(7) 0.01861(7) 0.000 0.00112(5) 0.000
O1 0.0249(10) 0.0269(10) 0.0242(9) -0.0034(8) -0.0025(7) 0.0016(8)
N1 0.0225(11) 0.0248(12) 0.0201(10) 0.0006(9) -0.0013(9) 0.0010(9)
N2 0.0241(12) 0.0242(11) 0.0186(10) -0.0014(9) 0.0024(9) -0.0010(9)
C1 0.0247(14) 0.0243(13) 0.0229(12) 0.0009(11) -0.0003(11) -0.0037(12)
C2 0.0271(15) 0.0236(13) 0.0194(12) -0.0002(11) -0.0001(11) -0.0013(11)
C3 0.0271(15) 0.0296(14) 0.0237(13) 0.0020(11) 0.0021(11) 0.0008(12)
C4 0.0283(15) 0.0346(15) 0.0203(12) 0.0032(12) 0.0018(11) -0.0065(13)
C5 0.0336(16) 0.0262(14) 0.0228(13) -0.0014(11) 0.0004(12) -0.0071(12)
C6 0.0338(16) 0.0227(13) 0.0213(13) -0.0002(11) 0.0027(11) -0.0005(12)
C7 0.0274(15) 0.0421(17) 0.0235(13) 0.0024(13) -0.0022(11) -0.0088(14)
C8 0.0363(18) 0.076(3) 0.0251(15) 0.0099(16) -0.0001(13) -0.0065(18)
C9 0.0367(18) 0.0484(19) 0.0340(16) -0.0067(15) 0.0033(14) -0.0144(15)
C10 0.0257(16) 0.052(2) 0.0357(17) 0.0041(15) -0.0055(13) -0.0047(15)
C11 0.0403(18) 0.0224(14) 0.0289(14) -0.0037(11) -0.0010(13) 0.0020(12)
C12 0.050(2) 0.0270(16) 0.0387(17) 0.0002(14) -0.0032(15) 0.0056(15)
C13 0.061(2) 0.0293(16) 0.0396(18) -0.0113(14) -0.0041(16) 0.0036(15)
C14 0.0462(19) 0.0387(18) 0.0421(17) -0.0113(15) 0.0115(15) 0.0069(16)
C15 0.0219(13) 0.0279(14) 0.0240(12) 0.0019(11) 0.0045(10) 0.0028(12)
C16 0.0313(15) 0.0195(13) 0.0301(14) -0.0016(11) 0.0067(12) -0.0012(12)
C17 0.0264(14) 0.0265(15) 0.0245(13) -0.0045(11) 0.0041(11) -0.0004(11)
C18 0.0388(17) 0.0303(15) 0.0253(14) 0.0035(12) 0.0016(13) 0.0078(13)
C19 0.056(2) 0.0313(16) 0.0283(15) -0.0031(13) 0.0079(15) 0.0101(15)
C20 0.0294(15) 0.0235(14) 0.0250(13) -0.0013(11) 0.0068(11) 0.0003(11)
C21 0.0317(15) 0.0282(15) 0.0274(14) -0.0009(11) 0.0068(12) 0.0005(12)
C22 0.0339(17) 0.0415(17) 0.0262(14) 0.0034(13) 0.0065(12) -0.0004(14)
C23 0.0407(18) 0.0426(18) 0.0304(15) 0.0071(13) 0.0131(14) -0.0013(15)
C24 0.0315(17) 0.0440(18) 0.0396(17) 0.0073(14) 0.0087(14) -0.0092(14)
C25 0.0307(16) 0.0326(15) 0.0283(14) 0.0015(12) 0.0050(12) -0.0038(12)
C26 0.0307(16) 0.0491(19) 0.0241(14) 0.0048(13) 0.0011(12) -0.0061(14)
C27 0.047(2) 0.0322(19) 0.105(3) 0.007(2) -0.025(2) -0.0061(17)
C28 0.0333(16) 0.0456(19) 0.0305(15) -0.0046(14) 0.0048(13) 0.0007(15)
C29 0.0340(17) 0.054(2) 0.0348(16) 0.0039(15) 0.0025(14) -0.0149(15)
C30 0.068(3) 0.072(3) 0.0417(19) -0.015(2) -0.0014(18) -0.020(2)
C31 0.0365(19) 0.075(3) 0.052(2) 0.018(2) 0.0003(16) -0.0082(19)

loop_
_atom_type_symbol
_atom_type_description
_atom_type_scat_dispersion_real
_atom_type_scat_dispersion_imag
_atom_type_scat_source
C C 0.0033 0.0016 'International Tables Vol C Tables 4.2.6.8 and 6.1.1.4'
H H 0.0000 0.0000 'International Tables Vol C Tables 4.2.6.8 and 6.1.1.4'
N N 0.0061 0.0033 'International Tables Vol C Tables 4.2.6.8 and 6.1.1.4'
O O 0.0106 0.0060 'International Tables Vol C Tables 4.2.6.8 and 6.1.1.4'
Th Th -7.2400 8.8979 'International Tables Vol C Tables 4.2.6.8 and 6.1.1.4'

loop_
_geom_angle_atom_site_label_1
_geom_angle_atom_site_label_2
_geom_angle_atom_site_label_3
_geom_angle
_geom_angle_site_symmetry_1
_geom_angle_site_symmetry_3
O1 Th O1 84.72(9) 2_556 .
O1 Th N1 126.92(7) 2_556 .
O1 Th N1 65.83(7) . .
O1 Th N1 65.83(7) 2_556 2_556
O1 Th N1 126.92(7) . 2_556
N1 Th N1 165.13(10) . 2_556
O1 Th N2 89.32(7) 2_556 .
O1 Th N2 120.45(7) . .
N1 Th N2 71.75(7) . .
N1 Th N2 103.09(7) 2_556 .
O1 Th N2 120.45(7) 2_556 2_556
O1 Th N2 89.32(7) . 2_556
N1 Th N2 103.09(7) . 2_556
N1 Th N2 71.75(7) 2_556 2_556
N2 Th N2 140.86(10) . 2_556
C1 O1 Th 126.83(17) . .
C15 N1 C2 127.2(2) . .
C15 N1 Th 104.25(17) . .
C2 N1 Th 118.67(17) . .
C17 N2 C20 120.4(2) . .
C17 N2 Th 107.01(17) . .
C20 N2 Th 132.57(16) . .
O1 C1 C6 123.6(2) . .
O1 C1 C2 115.9(2) . .
C6 C1 C2 120.4(2) . .
C3 C2 C1 121.1(2) . .
C3 C2 N1 126.1(3) . .
C1 C2 N1 112.6(2) . .
C4 C3 C2 119.8(3) . .
C4 C3 H3 120.1 . .
C2 C3 H3 120.1 . .
C3 C4 C5 118.0(2) . .
C3 C4 C7 121.7(3) . .
C5 C4 C7 120.3(3) . .
C4 C5 C6 124.0(3) . .
C4 C5 H5 118.0 . .
C6 C5 H5 118.0 . .
C1 C6 C5 116.6(3) . .
C1 C6 C11 120.8(2) . .
C5 C6 C11 122.5(2) . .
C4 C7 C10 112.1(2) . .
C4 C7 C8 109.0(2) . .
C10 C7 C8 108.7(3) . .
C4 C7 C9 110.1(2) . .
C10 C7 C9 108.8(2) . .
C8 C7 C9 108.1(3) . .
C7 C8 H8A 109.5 . .
C7 C8 H8B 109.5 . .
H8A C8 H8B 109.5 . .
C7 C8 H8C 109.5 . .
H8A C8 H8C 109.5 . .
H8B C8 H8C 109.5 . .
C7 C9 H9A 109.5 . .
C7 C9 H9B 109.5 . .
H9A C9 H9B 109.5 . .
C7 C9 H9C 109.5 . .
H9A C9 H9C 109.5 . .
H9B C9 H9C 109.5 . .
C7 C10 H10A 109.5 . .
C7 C10 H10B 109.5 . .
H10A C10 H10B 109.5 . .
C7 C10 H10C 109.5 . .
H10A C10 H10C 109.5 . .
H10B C10 H10C 109.5 . .
C13 C11 C6 111.7(2) . .
C13 C11 C14 107.9(3) . .
C6 C11 C14 110.5(2) . .
C13 C11 C12 108.1(2) . .
C6 C11 C12 108.8(2) . .
C14 C11 C12 109.8(3) . .
C11 C12 H12A 109.5 . .
C11 C12 H12B 109.5 . .
H12A C12 H12B 109.5 . .
C11 C12 H12C 109.5 . .
H12A C12 H12C 109.5 . .
H12B C12 H12C 109.5 . .
C11 C13 H13A 109.5 . .
C11 C13 H13B 109.5 . .
H13A C13 H13B 109.5 . .
C11 C13 H13C 109.5 . .
H13A C13 H13C 109.5 . .
H13B C13 H13C 109.5 . .
C11 C14 H14A 109.5 . .
C11 C14 H14B 109.5 . .
H14A C14 H14B 109.5 . .
C11 C14 H14C 109.5 . .
H14A C14 H14C 109.5 . .
H14B C14 H14C 109.5 . .
N1 C15 C16 119.8(2) . .
N1 C15 C18 123.0(2) . .
C16 C15 C18 117.2(2) . .
C15 C16 C17 126.2(2) . .
C15 C16 H16 116.9 . .
C17 C16 H16 116.9 . .
N2 C17 C16 121.4(2) . .
N2 C17 C19 122.7(2) . .
C16 C17 C19 115.8(2) . .
C15 C18 H18A 109.5 . .
C15 C18 H18B 109.5 . .
H18A C18 H18B 109.5 . .
C15 C18 H18C 109.5 . .
H18A C18 H18C 109.5 . .
H18B C18 H18C 109.5 . .
C17 C19 H19A 109.5 . .
C17 C19 H19B 109.5 . .
H19A C19 H19B 109.5 . .
C17 C19 H19C 109.5 . .
H19A C19 H19C 109.5 . .
H19B C19 H19C 109.5 . .
C25 C20 C21 120.6(3) . .
C25 C20 N2 117.2(2) . .
C21 C20 N2 122.0(2) . .
C22 C21 C20 118.1(3) . .
C22 C21 C26 118.9(3) . .
C20 C21 C26 123.1(3) . .
C23 C22 C21 121.9(3) . .
C23 C22 H22 119.0 . .
C21 C22 H22 119.0 . .
C22 C23 C24 119.5(3) . .
C22 C23 H23 120.2 . .
C24 C23 H23 120.2 . .
C23 C24 C25 121.2(3) . .
C23 C24 H24 119.4 . .
C25 C24 H24 119.4 . .
C24 C25 C20 118.7(3) . .
C24 C25 C29 118.9(3) . .
C20 C25 C29 122.3(3) . .
C21 C26 C28 113.3(3) . .
C21 C26 C27 110.4(3) . .
C28 C26 C27 108.0(3) . .
C21 C26 H26 108.3 . .
C28 C26 H26 108.3 . .
C27 C26 H26 108.3 . .
C26 C27 H27A 109.5 . .
C26 C27 H27B 109.5 . .
H27A C27 H27B 109.5 . .
C26 C27 H27C 109.5 . .
H27A C27 H27C 109.5 . .
H27B C27 H27C 109.5 . .
C26 C28 H28A 109.5 . .
C26 C28 H28B 109.5 . .
H28A C28 H28B 109.5 . .
C26 C28 H28C 109.5 . .
H28A C28 H28C 109.5 . .
H28B C28 H28C 109.5 . .
C25 C29 C30 110.2(3) . .
C25 C29 C31 112.4(3) . .
C30 C29 C31 110.9(3) . .
C25 C29 H29 107.7 . .
C30 C29 H29 107.7 . .
C31 C29 H29 107.7 . .
C29 C30 H30A 109.5 . .
C29 C30 H30B 109.5 . .
H30A C30 H30B 109.5 . .
C29 C30 H30C 109.5 . .
H30A C30 H30C 109.5 . .
H30B C30 H30C 109.5 . .
C29 C31 H31A 109.5 . .
C29 C31 H31B 109.5 . .
H31A C31 H31B 109.5 . .
C29 C31 H31C 109.5 . .
H31A C31 H31C 109.5 . .
H31B C31 H31C 109.5 . .

loop_
_geom_bond_atom_site_label_1
_geom_bond_atom_site_label_2
_geom_bond_distance
_geom_bond_site_symmetry_2
Th O1 2.2367(18) 2_556
Th O1 2.2367(18) .
Th N1 2.436(2) .
Th N1 2.436(2) 2_556
Th N2 2.504(2) .
Th N2 2.504(2) 2_556
Th C15 3.048(3) .
O1 C1 1.355(3) .
N1 C15 1.328(3) .
N1 C2 1.414(3) .
N2 C17 1.323(3) .
N2 C20 1.447(3) .
C1 C6 1.398(4) .
C1 C2 1.406(4) .
C2 C3 1.394(4) .
C3 C4 1.391(4) .
C3 H3 0.9300 .
C4 C5 1.397(4) .
C4 C7 1.537(4) .
C5 C6 1.404(4) .
C5 H5 0.9300 .
C6 C11 1.535(4) .
C7 C10 1.536(4) .
C7 C8 1.537(4) .
C7 C9 1.542(4) .
C8 H8A 0.9600 .
C8 H8B 0.9600 .
C8 H8C 0.9600 .
C9 H9A 0.9600 .
C9 H9B 0.9600 .
C9 H9C 0.9600 .
C10 H10A 0.9600 .
C10 H10B 0.9600 .
C10 H10C 0.9600 .
C11 C13 1.531(4) .
C11 C14 1.539(5) .
C11 C12 1.542(4) .
C12 H12A 0.9600 .
C12 H12B 0.9600 .
C12 H12C 0.9600 .
C13 H13A 0.9600 .
C13 H13B 0.9600 .
C13 H13C 0.9600 .
C14 H14A 0.9600 .
C14 H14B 0.9600 .
C14 H14C 0.9600 .
C15 C16 1.411(4) .
C15 C18 1.505(4) .
C16 C17 1.426(4) .
C16 H16 0.9300 .
C17 C19 1.504(4) .
C18 H18A 0.9600 .
C18 H18B 0.9600 .
C18 H18C 0.9600 .
C19 H19A 0.9600 .
C19 H19B 0.9600 .
C19 H19C 0.9600 .
C20 C25 1.401(4) .
C20 C21 1.407(4) .
C21 C22 1.394(4) .
C21 C26 1.522(4) .
C22 C23 1.369(4) .
C22 H22 0.9300 .
C23 C24 1.379(4) .
C23 H23 0.9300 .
C24 C25 1.394(4) .
C24 H24 0.9300 .
C25 C29 1.526(4) .
C26 C28 1.526(4) .
C26 C27 1.534(5) .
C26 H26 0.9800 .
C27 H27A 0.9600 .
C27 H27B 0.9600 .
C27 H27C 0.9600 .
C28 H28A 0.9600 .
C28 H28B 0.9600 .
C28 H28C 0.9600 .
C29 C30 1.527(5) .
C29 C31 1.537(5) .
C29 H29 0.9800 .
C30 H30A 0.9600 .
C30 H30B 0.9600 .
C30 H30C 0.9600 .
C31 H31A 0.9600 .
C31 H31B 0.9600 .
C31 H31C 0.9600 .
